data_4313594
loop_
_publ_author_name
'Reto Dorta'
'Linda J. W. Shimon'
'Haim Rozenberg'
'Yehoshoa Ben-David'
'David Milstein'

_publ_section_title
;
 A New Ligand System Based on a Bipyridine-Functionalized Calix[4]arene
 Backbone Leading to Mono- and Bimetallic Complexes
;
_journal_name_full 'Inorganic Chemistry'
_journal_page_first 3160
_journal_page_last 3167
_journal_paper_doi 10.1021/ic020643a
_journal_volume 42
_journal_year 2003
_chemical_formula_sum 'C86 H99 B2 Cl4 F8 N5 O4 Rh2'
_chemical_formula_weight 1787.94
_chemical_name_systematic
;
  ?
;
_space_group_IT_number 61
_symmetry_cell_setting orthorhombic
_symmetry_space_group_name_Hall '-P 2ac 2ab'
_symmetry_space_group_name_H-M 'P b c a'
_atom_sites_solution_hydrogens geom
_atom_sites_solution_primary direct
_atom_sites_solution_secondary difmap
_audit_creation_method SHELXL-97
_cell_angle_alpha 90.00
_cell_angle_beta 90.00
_cell_angle_gamma 90.00
_cell_formula_units_Z 8
_cell_length_a 15.191(3)
_cell_length_b 23.208(5)
_cell_length_c 47.149(9)
_cell_measurement_temperature 120(2)
_cell_volume 16623(6)
_computing_structure_refinement 'SHELXL-97 (Sheldrick, 1997)'
_computing_structure_solution 'SHELXS-97 (Sheldrick, 1990)'
_diffrn_ambient_temperature 120(2)
_diffrn_measured_fraction_theta_full 0.996
_diffrn_measured_fraction_theta_max 0.996
_diffrn_radiation_monochromator graphite
_diffrn_radiation_source 'fine-focus sealed tube'
_diffrn_radiation_type MoK\a
_diffrn_radiation_wavelength 0.71073
_diffrn_reflns_av_R_equivalents 0.0280
_diffrn_reflns_av_sigmaI/netI 0.0394
_diffrn_reflns_limit_h_max 0
_diffrn_reflns_limit_h_min -12
_diffrn_reflns_limit_k_max 19
_diffrn_reflns_limit_k_min 0
_diffrn_reflns_limit_l_max 38
_diffrn_reflns_limit_l_min -38
_diffrn_reflns_number 9479
_diffrn_reflns_theta_full 17.07
_diffrn_reflns_theta_max 17.07
_diffrn_reflns_theta_min 2.06
_exptl_absorpt_coefficient_mu 0.597
_exptl_crystal_density_diffrn 1.429
_exptl_crystal_density_method 'not measured'
_exptl_crystal_F_000 7376
_refine_diff_density_max 2.675
_refine_diff_density_min -1.113
_refine_diff_density_rms 0.113
_refine_ls_extinction_method none
_refine_ls_goodness_of_fit_ref 1.022
_refine_ls_hydrogen_treatment mixed
_refine_ls_matrix_type full
_refine_ls_number_parameters 872
_refine_ls_number_reflns 4892
_refine_ls_number_restraints 0
_refine_ls_restrained_S_all 1.022
_refine_ls_R_factor_all 0.0873
_refine_ls_R_factor_gt 0.0743
_refine_ls_shift/su_max 0.601
_refine_ls_shift/su_mean 0.049
_refine_ls_structure_factor_coef Fsqd
_refine_ls_weighting_details 'calc w=1/[\s^2^(Fo^2^)+(0.1237P)^2^+250.3672P] where P=(Fo^2^+2Fc^2^)/3'
_refine_ls_weighting_scheme calc
_refine_ls_wR_factor_gt 0.1975
_refine_ls_wR_factor_ref 0.2089
_reflns_number_gt 4052
_reflns_number_total 4892
_reflns_threshold_expression >2sigma(I)
_cod_data_source_file ic020643a_1.cif
_cod_data_source_block m158
_cod_database_code 4313594

loop_
_symmetry_equiv_pos_as_xyz
'x, y, z'
'-x+1/2, -y, z+1/2'
'-x, y+1/2, -z+1/2'
'x+1/2, -y+1/2, -z'
'-x, -y, -z'
'x-1/2, y, -z-1/2'
'x, -y-1/2, z-1/2'
'-x-1/2, y-1/2, z'

loop_
_atom_site_label
_atom_site_type_symbol
_atom_site_fract_x
_atom_site_fract_y
_atom_site_fract_z
_atom_site_U_iso_or_equiv
_atom_site_adp_type
_atom_site_occupancy
_atom_site_symmetry_multiplicity
_atom_site_calc_flag
_atom_site_refinement_flags
_atom_site_disorder_assembly
_atom_site_disorder_group
Rh1 Rh 0.39963(8) 0.81227(5) 0.19872(2) 0.0256(6) Uani 1 1 d . . .
Rh2 Rh 0.57021(7) 0.66267(5) 0.20106(2) 0.0258(6) Uani 1 1 d . . .
C11 C 0.3090(11) 0.8047(7) 0.1650(3) 0.026(4) Uani 1 1 d . . .
H11 H 0.2533 0.7836 0.1665 0.031 Uiso 1 1 calc R . .
C12 C 0.3872(11) 0.7793(6) 0.1571(3) 0.030(4) Uani 1 1 d . . .
H12 H 0.3922 0.7381 0.1528 0.036 Uiso 1 1 calc R . .
C13 C 0.3857(12) 0.8899(6) 0.1754(3) 0.031(4) Uani 1 1 d . . .
H13 H 0.3833 0.9280 0.1843 0.037 Uiso 1 1 calc R . .
C14 C 0.4636(12) 0.8633(7) 0.1676(3) 0.030(4) Uani 1 1 d . . .
H14 H 0.5215 0.8809 0.1706 0.036 Uiso 1 1 calc R . .
C15 C 0.4432(10) 0.8253(7) 0.1424(3) 0.028(4) Uani 1 1 d . . .
H15 H 0.4926 0.8123 0.1307 0.034 Uiso 1 1 calc R . .
C16 C 0.3150(9) 0.8675(7) 0.1551(3) 0.032(4) Uani 1 1 d . . .
H16 H 0.2600 0.8895 0.1537 0.039 Uiso 1 1 calc R . .
C17 C 0.3698(10) 0.8599(6) 0.1279(3) 0.035(4) Uani 1 1 d . . .
H17A H 0.3392 0.8379 0.1134 0.041 Uiso 1 1 calc R . .
H17B H 0.3904 0.8962 0.1202 0.041 Uiso 1 1 calc R . .
C21 C 0.4952(12) 0.5996(6) 0.1799(3) 0.028(4) Uani 1 1 d . . .
H21 H 0.4407 0.5833 0.1875 0.033 Uiso 1 1 calc R . .
C22 C 0.5756(11) 0.5771(6) 0.1850(3) 0.028(4) Uani 1 1 d . . .
H22 H 0.5845 0.5435 0.1973 0.033 Uiso 1 1 calc R . .
C23 C 0.5613(12) 0.6779(7) 0.1570(3) 0.028(4) Uani 1 1 d . . .
H23 H 0.5528 0.7164 0.1489 0.034 Uiso 1 1 calc R . .
C24 C 0.6422(11) 0.6554(7) 0.1628(3) 0.026(4) Uani 1 1 d . . .
H24 H 0.6971 0.6764 0.1593 0.031 Uiso 1 1 calc R . .
C25 C 0.6344(10) 0.5899(6) 0.1596(3) 0.030(4) Uani 1 1 d . . .
H25 H 0.6886 0.5675 0.1573 0.036 Uiso 1 1 calc R . .
C26 C 0.5017(10) 0.6270(7) 0.1502(3) 0.038(5) Uani 1 1 d . . .
H26 H 0.4463 0.6354 0.1404 0.045 Uiso 1 1 calc R . .
C27 C 0.5646(10) 0.5872(6) 0.1357(3) 0.037(4) Uani 1 1 d . . .
H27A H 0.5861 0.6023 0.1178 0.045 Uiso 1 1 calc R . .
H27B H 0.5408 0.5488 0.1331 0.045 Uiso 1 1 calc R . .
N1 N 0.4397(7) 0.8425(5) 0.2382(2) 0.022(3) Uani 1 1 d . . .
N2 N 0.3624(7) 0.7462(6) 0.2251(2) 0.021(3) Uani 1 1 d . . .
C30 C 0.4758(9) 0.8940(7) 0.2433(3) 0.025(4) Uiso 1 1 d . . .
H30 H 0.4953 0.9160 0.2280 0.030 Uiso 1 1 calc R . .
C31 C 0.4852(9) 0.9154(6) 0.2702(4) 0.028(4) Uani 1 1 d . . .
H31 H 0.5117 0.9511 0.2730 0.033 Uiso 1 1 calc R . .
C32 C 0.4555(9) 0.8843(6) 0.2932(4) 0.018(4) Uani 1 1 d . . .
C33 C 0.4212(9) 0.8299(6) 0.2879(3) 0.022(4) Uiso 1 1 d . . .
H33 H 0.4041 0.8066 0.3030 0.026 Uiso 1 1 calc R . .
C34 C 0.4126(8) 0.8103(6) 0.2608(3) 0.019(4) Uiso 1 1 d . . .
C35 C 0.3741(8) 0.7546(6) 0.2532(3) 0.017(4) Uiso 1 1 d . . .
C36 C 0.3518(9) 0.7123(7) 0.2724(3) 0.021(4) Uani 1 1 d . . .
H36 H 0.3619 0.7189 0.2916 0.025 Uiso 1 1 calc R . .
C37 C 0.3149(9) 0.6605(7) 0.2642(4) 0.024(4) Uani 1 1 d . . .
C38 C 0.3021(9) 0.6530(7) 0.2350(5) 0.031(4) Uani 1 1 d . . .
H38 H 0.2772 0.6192 0.2281 0.037 Uiso 1 1 calc R . .
C39 C 0.3269(10) 0.6965(9) 0.2166(3) 0.024(4) Uani 1 1 d . . .
H39 H 0.3183 0.6908 0.1972 0.029 Uiso 1 1 calc R . .
C40 C 0.2906(9) 0.6135(6) 0.2841(3) 0.035(4) Uani 1 1 d . . .
H40A H 0.2279 0.6126 0.2864 0.052 Uiso 1 1 calc R . .
H40B H 0.3180 0.6202 0.3021 0.052 Uiso 1 1 calc R . .
H40C H 0.3104 0.5773 0.2766 0.052 Uiso 1 1 calc R . .
C41 C 0.4551(9) 0.9094(6) 0.3223(3) 0.030(4) Uani 1 1 d . . .
H41A H 0.5064 0.9339 0.3247 0.036 Uiso 1 1 calc R . .
H41B H 0.4030 0.9330 0.3248 0.036 Uiso 1 1 calc R . .
N3 N 0.5484(7) 0.6491(6) 0.2441(2) 0.025(3) Uani 1 1 d . . .
N4 N 0.6164(7) 0.7386(6) 0.2193(4) 0.022(3) Uani 1 1 d . . .
C42 C 0.6487(10) 0.7833(11) 0.2048(3) 0.028(4) Uani 1 1 d . . .
H42 H 0.6494 0.7812 0.1851 0.033 Uiso 1 1 calc R . .
C43 C 0.6812(9) 0.8325(8) 0.2176(5) 0.028(4) Uani 1 1 d . . .
H43 H 0.7037 0.8626 0.2067 0.034 Uiso 1 1 calc R . .
C44 C 0.6794(10) 0.8361(8) 0.2467(5) 0.028(4) Uani 1 1 d . . .
C45 C 0.6459(10) 0.7902(10) 0.2614(3) 0.018(4) Uani 1 1 d . . .
H45 H 0.6436 0.7921 0.2811 0.022 Uiso 1 1 calc R . .
C46 C 0.6157(9) 0.7421(8) 0.2482(5) 0.016(4) Uani 1 1 d . . .
C47 C 0.5800(9) 0.6906(7) 0.2619(4) 0.019(4) Uiso 1 1 d . . .
C48 C 0.5784(9) 0.6829(7) 0.2907(3) 0.027(4) Uani 1 1 d . . .
H48 H 0.5986 0.7120 0.3026 0.032 Uiso 1 1 calc R . .
C49 C 0.5460(9) 0.6307(8) 0.3025(4) 0.020(4) Uani 1 1 d . . .
C50 C 0.5132(9) 0.5896(7) 0.2840(4) 0.025(4) Uani 1 1 d . . .
H50 H 0.4897 0.5553 0.2909 0.030 Uiso 1 1 calc R . .
C51 C 0.5158(9) 0.6003(7) 0.2554(4) 0.029(4) Uani 1 1 d . . .
H51 H 0.4939 0.5723 0.2432 0.034 Uiso 1 1 calc R . .
C52 C 0.7137(9) 0.8897(6) 0.2620(3) 0.036(4) Uani 1 1 d . . .
H52A H 0.6994 0.8872 0.2818 0.054 Uiso 1 1 calc R . .
H52B H 0.6869 0.9234 0.2540 0.054 Uiso 1 1 calc R . .
H52C H 0.7765 0.8920 0.2598 0.054 Uiso 1 1 calc R . .
C53 C 0.5515(9) 0.6189(6) 0.3331(4) 0.031(4) Uani 1 1 d . . .
H53A H 0.5117 0.5877 0.3380 0.037 Uiso 1 1 calc R . .
H53B H 0.6109 0.6067 0.3378 0.037 Uiso 1 1 calc R . .
O2 O 0.5292(6) 0.6694(4) 0.34968(19) 0.026(3) Uani 1 1 d . . .
O3 O 0.3803(7) 0.7421(4) 0.3470(2) 0.027(3) Uani 1 1 d . . .
H3 H 0.4167 0.7161 0.3475 0.041 Uiso 1 1 calc R . .
O4 O 0.4561(5) 0.8647(4) 0.34337(19) 0.023(2) Uani 1 1 d . . .
O1 O 0.5966(6) 0.7953(4) 0.3565(2) 0.028(3) Uani 1 1 d . . .
H1 H 0.6001 0.7609 0.3527 0.042 Uiso 1 1 calc R . .
C60 C 0.6380(10) 0.8059(9) 0.3820(4) 0.023(4) Uani 1 1 d . . .
C61 C 0.6362(9) 0.8613(7) 0.3940(4) 0.018(4) Uani 1 1 d . . .
C62 C 0.6792(9) 0.8696(6) 0.4193(4) 0.028(4) Uani 1 1 d . . .
H62 H 0.6773 0.9060 0.4276 0.034 Uiso 1 1 calc R . .
C63 C 0.7256(9) 0.8262(7) 0.4333(3) 0.026(4) Uiso 1 1 d . . .
C64 C 0.7269(9) 0.7730(6) 0.4200(4) 0.025(4) Uani 1 1 d . . .
H64 H 0.7583 0.7434 0.4286 0.030 Uiso 1 1 calc R . .
C65 C 0.6849(10) 0.7611(7) 0.3948(4) 0.021(4) Uani 1 1 d . . .
C66 C 0.7770(10) 0.8381(6) 0.4606(3) 0.037(4) Uani 1 1 d . . .
C67 C 0.7368(12) 0.8867(8) 0.4780(4) 0.072(6) Uiso 1 1 d . . .
H67A H 0.6761 0.8783 0.4818 0.107 Uiso 1 1 calc R . .
H67B H 0.7409 0.9222 0.4676 0.107 Uiso 1 1 calc R . .
H67C H 0.7681 0.8904 0.4956 0.107 Uiso 1 1 calc R . .
C68 C 0.8702(11) 0.8570(7) 0.4527(4) 0.064(5) Uiso 1 1 d . . .
H68A H 0.9036 0.8637 0.4696 0.097 Uiso 1 1 calc R . .
H68B H 0.8675 0.8918 0.4418 0.097 Uiso 1 1 calc R . .
H68C H 0.8980 0.8273 0.4417 0.097 Uiso 1 1 calc R . .
C69 C 0.7849(14) 0.7851(9) 0.4793(4) 0.097(7) Uiso 1 1 d . . .
H69A H 0.8231 0.7576 0.4704 0.145 Uiso 1 1 calc R . .
H69B H 0.7278 0.7683 0.4819 0.145 Uiso 1 1 calc R . .
H69C H 0.8089 0.7960 0.4973 0.145 Uiso 1 1 calc R . .
C70 C 0.6840(9) 0.7009(6) 0.3827(3) 0.026(4) Uani 1 1 d . . .
H70A H 0.7379 0.6811 0.3878 0.031 Uiso 1 1 calc R . .
H70B H 0.6809 0.7029 0.3621 0.031 Uiso 1 1 calc R . .
C71 C 0.5291(11) 0.6566(6) 0.3793(3) 0.017(4) Uiso 1 1 d . . .
C72 C 0.6046(9) 0.6675(6) 0.3941(4) 0.020(4) Uani 1 1 d . . .
C73 C 0.6075(11) 0.6466(6) 0.4223(4) 0.020(4) Uani 1 1 d . . .
H73 H 0.6592 0.6513 0.4325 0.024 Uiso 1 1 calc R . .
C74 C 0.5384(13) 0.6199(6) 0.4352(4) 0.021(4) Uani 1 1 d . . .
C75 C 0.4611(11) 0.6161(6) 0.4193(4) 0.027(4) Uani 1 1 d . . .
H75 H 0.4109 0.6016 0.4281 0.032 Uiso 1 1 calc R . .
C76 C 0.4556(9) 0.6329(6) 0.3911(4) 0.018(4) Uani 1 1 d . . .
C77 C 0.5460(9) 0.5963(6) 0.4647(3) 0.024(4) Uani 1 1 d . . .
C78 C 0.4614(9) 0.5713(6) 0.4762(3) 0.039(4) Uiso 1 1 d . . .
H78A H 0.4157 0.5998 0.4752 0.058 Uiso 1 1 calc R . .
H78B H 0.4698 0.5600 0.4956 0.058 Uiso 1 1 calc R . .
H78C H 0.4449 0.5383 0.4651 0.058 Uiso 1 1 calc R . .
C79 C 0.5747(11) 0.6442(7) 0.4855(3) 0.055(5) Uiso 1 1 d . . .
H79A H 0.6308 0.6592 0.4797 0.082 Uiso 1 1 calc R . .
H79B H 0.5794 0.6285 0.5043 0.082 Uiso 1 1 calc R . .
H79C H 0.5318 0.6745 0.4854 0.082 Uiso 1 1 calc R . .
C80 C 0.6167(10) 0.5478(6) 0.4651(3) 0.044(5) Uiso 1 1 d . . .
H80A H 0.5998 0.5178 0.4522 0.067 Uiso 1 1 calc R . .
H80B H 0.6213 0.5323 0.4840 0.067 Uiso 1 1 calc R . .
H80C H 0.6725 0.5634 0.4595 0.067 Uiso 1 1 calc R . .
C81 C 0.3688(10) 0.6313(6) 0.3760(3) 0.026(4) Uani 1 1 d . . .
H81A H 0.3384 0.5961 0.3812 0.031 Uiso 1 1 calc R . .
H81B H 0.3798 0.6298 0.3557 0.031 Uiso 1 1 calc R . .
C82 C 0.3089(11) 0.6817(7) 0.3820(4) 0.021(4) Uani 1 1 d . . .
C83 C 0.2451(13) 0.6773(7) 0.4028(4) 0.025(4) Uani 1 1 d . . .
H83 H 0.2397 0.6424 0.4123 0.030 Uiso 1 1 calc R . .
C84 C 0.1883(11) 0.7219(8) 0.4104(3) 0.028(4) Uani 1 1 d . . .
C85 C 0.2005(9) 0.7725(7) 0.3951(3) 0.025(4) Uani 1 1 d . . .
H85 H 0.1633 0.8033 0.3991 0.030 Uiso 1 1 calc R . .
C86 C 0.2635(10) 0.7803(7) 0.3747(3) 0.018(4) Uiso 1 1 d . . .
C87 C 0.3187(10) 0.7339(8) 0.3681(4) 0.024(4) Uani 1 1 d . . .
C88 C 0.1198(10) 0.7167(6) 0.4339(3) 0.031(4) Uani 1 1 d . . .
C89 C 0.1208(10) 0.6578(6) 0.4483(3) 0.044(5) Uani 1 1 d . . .
H89A H 0.1052 0.6286 0.4348 0.066 Uiso 1 1 calc R . .
H89B H 0.0791 0.6576 0.4636 0.066 Uiso 1 1 calc R . .
H89C H 0.1786 0.6502 0.4556 0.066 Uiso 1 1 calc R . .
C90 C 0.0292(11) 0.7257(7) 0.4214(3) 0.051(5) Uani 1 1 d . . .
H90A H 0.0255 0.7636 0.4134 0.077 Uiso 1 1 calc R . .
H90B H -0.0143 0.7216 0.4361 0.077 Uiso 1 1 calc R . .
H90C H 0.0189 0.6975 0.4069 0.077 Uiso 1 1 calc R . .
C91 C 0.1371(11) 0.7638(7) 0.4558(3) 0.058(5) Uiso 1 1 d . . .
H91A H 0.1952 0.7591 0.4635 0.086 Uiso 1 1 calc R . .
H91B H 0.0946 0.7609 0.4708 0.086 Uiso 1 1 calc R . .
H91C H 0.1324 0.8009 0.4470 0.086 Uiso 1 1 calc R . .
C92 C 0.2767(9) 0.8390(6) 0.3616(3) 0.028(4) Uani 1 1 d . . .
H92A H 0.2206 0.8589 0.3606 0.033 Uiso 1 1 calc R . .
H92B H 0.2986 0.8346 0.3424 0.033 Uiso 1 1 calc R . .
C93 C 0.3417(9) 0.8753(6) 0.3788(4) 0.023(4) Uani 1 1 d . . .
C94 C 0.3157(10) 0.8985(7) 0.4043(4) 0.031(4) Uani 1 1 d . . .
H94 H 0.2578 0.8934 0.4102 0.037 Uiso 1 1 calc R . .
C95 C 0.3721(13) 0.9288(6) 0.4214(3) 0.029(4) Uani 1 1 d . . .
C96 C 0.4616(12) 0.9323(6) 0.4132(3) 0.030(4) Uani 1 1 d . . .
H96 H 0.5017 0.9499 0.4253 0.036 Uiso 1 1 calc R . .
C97 C 0.4910(9) 0.9105(6) 0.3878(3) 0.023(4) Uiso 1 1 d . . .
C98 C 0.4294(10) 0.8839(6) 0.3700(3) 0.020(4) Uiso 1 1 d . . .
C99 C 0.5860(9) 0.9118(6) 0.3810(3) 0.028(4) Uiso 1 1 d . . .
H99A H 0.6110 0.9475 0.3879 0.034 Uiso 1 1 calc R . .
H99B H 0.5934 0.9109 0.3606 0.034 Uiso 1 1 calc R . .
C100 C 0.3368(10) 0.9567(7) 0.4493(3) 0.046(5) Uiso 1 1 d . . .
C101 C 0.2723(11) 1.0052(7) 0.4399(4) 0.066(6) Uiso 1 1 d . . .
H10A H 0.2517 1.0256 0.4563 0.099 Uiso 1 1 calc R . .
H10B H 0.2232 0.9885 0.4301 0.099 Uiso 1 1 calc R . .
H10C H 0.3024 1.0315 0.4275 0.099 Uiso 1 1 calc R . .
C102 C 0.4082(10) 0.9853(7) 0.4670(3) 0.056(5) Uiso 1 1 d . . .
H10D H 0.3819 1.0040 0.4831 0.084 Uiso 1 1 calc R . .
H10E H 0.4386 1.0134 0.4557 0.084 Uiso 1 1 calc R . .
H10F H 0.4493 0.9567 0.4734 0.084 Uiso 1 1 calc R . .
C103 C 0.2889(11) 0.9126(7) 0.4670(3) 0.055(5) Uiso 1 1 d . . .
H10G H 0.3293 0.8832 0.4729 0.082 Uiso 1 1 calc R . .
H10H H 0.2424 0.8956 0.4560 0.082 Uiso 1 1 calc R . .
H10I H 0.2643 0.9310 0.4834 0.082 Uiso 1 1 calc R . .
F1 F 0.7475(5) 0.4757(4) 0.19360(17) 0.051(2) Uani 1 1 d . . .
F2 F 0.8495(6) 0.5261(3) 0.16882(17) 0.049(3) Uani 1 1 d . . .
F3 F 0.8906(5) 0.4741(3) 0.20747(17) 0.044(2) Uani 1 1 d . . .
F4 F 0.8476(5) 0.4286(3) 0.16739(18) 0.053(3) Uani 1 1 d . . .
B1 B 0.8329(14) 0.4769(9) 0.1840(4) 0.034(5) Uiso 1 1 d . . .
F5 F 0.2819(5) 0.5725(4) 0.17943(17) 0.052(3) Uani 1 1 d . . .
F6 F 0.3465(6) 0.5235(3) 0.21691(19) 0.060(3) Uani 1 1 d . . .
F7 F 0.2086(7) 0.5032(4) 0.2031(2) 0.081(3) Uani 1 1 d . . .
F8 F 0.3241(6) 0.4787(4) 0.1752(2) 0.075(3) Uani 1 1 d . . .
B2 B 0.2916(16) 0.5183(10) 0.1935(5) 0.046(6) Uiso 1 1 d . . .
Cl1 Cl 0.9990(7) 0.8116(4) 0.0196(2) 0.199(4) Uani 1 1 d . . .
Cl2 Cl 0.9008(11) 0.7604(5) 0.0602(3) 0.314(9) Uani 1 1 d . . .
C200 C 0.9835(15) 0.7875(11) 0.0504(5) 0.108(8) Uiso 1 1 d . . .
H20A H 1.0296 0.7594 0.0538 0.130 Uiso 1 1 calc R . .
H20B H 0.9948 0.8193 0.0633 0.130 Uiso 1 1 calc R . .
Cl6 Cl 0.3448(9) 0.5746(6) 0.0835(2) 0.284(8) Uani 1 1 d . . .
Cl5 Cl 0.2089(8) 0.5078(5) 0.1100(3) 0.259(6) Uani 1 1 d . . .
C300 C 0.2907(13) 0.5558(8) 0.1138(4) 0.076(6) Uiso 1 1 d . . .
H30A H 0.3333 0.5401 0.1271 0.091 Uiso 1 1 calc R . .
H30B H 0.2666 0.5905 0.1222 0.091 Uiso 1 1 calc R . .
C400 C 0.5576(15) 0.9397(10) 0.0980(5) 0.104(8) Uiso 1 1 d . . .
N400 N 0.5645(7) 0.9116(5) 0.0812(3) 0.030(3) Uiso 1 1 d . . .
C401 C 0.5144(12) 0.9865(8) 0.1184(4) 0.077(6) Uiso 1 1 d . . .
H40D H 0.4551 0.9939 0.1124 0.116 Uiso 1 1 calc R . .
H40E H 0.5480 1.0215 0.1175 0.116 Uiso 1 1 calc R . .
H40F H 0.5141 0.9722 0.1375 0.116 Uiso 1 1 calc R . .

loop_
_atom_site_aniso_label
_atom_site_aniso_U_11
_atom_site_aniso_U_22
_atom_site_aniso_U_33
_atom_site_aniso_U_23
_atom_site_aniso_U_13
_atom_site_aniso_U_12
Rh1 0.0224(9) 0.0267(10) 0.0278(10) 0.0026(6) -0.0009(6) 0.0003(6)
Rh2 0.0225(9) 0.0274(10) 0.0276(10) -0.0023(6) 0.0030(6) -0.0030(6)
C11 0.036(13) 0.021(12) 0.021(10) -0.006(8) -0.009(9) -0.008(10)
C12 0.029(11) 0.017(11) 0.044(11) -0.010(9) -0.002(9) 0.013(11)
C13 0.046(12) 0.013(10) 0.032(11) 0.015(8) -0.010(11) 0.006(11)
C14 0.035(13) 0.026(10) 0.028(12) 0.011(9) -0.012(9) 0.002(10)
C15 0.031(11) 0.029(10) 0.025(11) 0.006(10) 0.003(9) 0.003(10)
C16 0.011(10) 0.051(15) 0.035(11) -0.017(10) -0.006(10) 0.014(9)
C17 0.039(11) 0.037(11) 0.028(11) -0.007(9) -0.009(11) -0.006(9)
C21 0.029(14) 0.027(10) 0.027(13) -0.009(9) 0.004(9) -0.015(10)
C22 0.009(11) 0.027(10) 0.047(13) 0.006(9) -0.009(10) 0.003(9)
C23 0.039(13) 0.022(11) 0.024(11) 0.005(8) -0.007(9) -0.001(11)
C24 0.018(12) 0.043(14) 0.018(10) 0.004(8) 0.008(8) 0.001(10)
C25 0.031(11) 0.029(13) 0.031(11) -0.007(8) 0.002(11) 0.001(9)
C26 0.019(11) 0.047(12) 0.047(14) -0.007(11) -0.012(9) 0.010(11)
C27 0.046(12) 0.032(11) 0.034(11) -0.009(9) 0.000(11) 0.004(10)
N1 0.021(8) 0.023(8) 0.022(8) 0.003(6) -0.007(6) 0.004(6)
N2 0.012(7) 0.018(9) 0.033(10) -0.009(7) 0.003(6) -0.010(7)
C31 0.018(10) 0.016(10) 0.049(13) 0.016(10) -0.002(9) 0.002(8)
C32 0.016(9) 0.013(10) 0.026(12) -0.006(10) -0.004(8) 0.007(8)
C36 0.015(9) 0.011(10) 0.037(11) -0.010(9) -0.005(8) 0.003(8)
C37 0.020(10) 0.035(15) 0.018(14) 0.006(11) 0.007(9) 0.005(10)
C38 0.028(10) 0.012(12) 0.053(16) -0.012(12) 0.003(10) -0.004(8)
C39 0.017(10) 0.037(13) 0.018(11) 0.002(13) 0.000(9) 0.009(9)
C40 0.023(10) 0.031(11) 0.050(12) 0.004(10) 0.004(9) 0.002(8)
C41 0.022(10) 0.021(10) 0.047(13) 0.005(12) 0.002(8) 0.002(8)
N3 0.021(8) 0.019(8) 0.034(9) 0.000(8) 0.007(7) 0.000(7)
N4 0.013(8) 0.005(10) 0.048(15) 0.011(9) 0.005(7) -0.003(7)
C42 0.012(10) 0.034(13) 0.037(12) -0.007(16) -0.010(10) 0.009(9)
C43 0.021(11) 0.018(15) 0.046(18) 0.012(11) 0.011(10) 0.007(10)
C44 0.020(11) 0.026(16) 0.038(17) 0.009(14) 0.003(10) 0.020(10)
C45 0.019(10) 0.016(12) 0.019(11) 0.003(15) 0.002(9) 0.006(9)
C46 0.020(10) 0.021(15) 0.008(14) -0.001(11) 0.006(8) 0.004(10)
C48 0.026(10) 0.016(12) 0.038(13) -0.006(9) 0.005(8) 0.004(8)
C49 0.019(10) 0.015(12) 0.027(14) 0.003(13) 0.005(9) 0.010(9)
C50 0.030(11) 0.025(12) 0.020(13) 0.000(12) 0.003(9) 0.000(9)
C51 0.030(11) 0.019(13) 0.037(16) -0.011(10) 0.006(9) -0.003(9)
C52 0.036(11) 0.022(11) 0.050(11) -0.005(10) -0.001(9) -0.014(9)
C53 0.029(10) 0.025(12) 0.038(14) -0.001(11) -0.001(8) 0.014(8)
O2 0.034(6) 0.018(6) 0.027(7) 0.001(6) 0.005(5) 0.006(5)
O3 0.028(7) 0.021(7) 0.033(7) 0.004(5) 0.004(6) 0.005(5)
O4 0.025(6) 0.022(6) 0.022(7) 0.001(6) -0.002(5) 0.002(5)
O1 0.036(6) 0.015(6) 0.034(8) -0.006(6) 0.000(6) -0.006(6)
C60 0.023(11) 0.031(15) 0.015(12) -0.014(12) -0.003(10) -0.012(10)
C61 0.006(9) 0.029(13) 0.018(11) 0.003(10) 0.006(9) -0.007(8)
C62 0.028(10) 0.031(11) 0.026(12) -0.005(9) 0.013(10) -0.010(9)
C64 0.010(9) 0.043(12) 0.022(11) 0.011(9) -0.003(9) 0.007(8)
C65 0.013(10) 0.026(13) 0.025(12) 0.014(12) -0.002(9) 0.003(10)
C66 0.039(11) 0.030(10) 0.043(11) 0.008(9) -0.002(9) -0.006(9)
C70 0.033(12) 0.020(12) 0.025(10) 0.002(9) -0.004(9) 0.011(9)
C72 0.015(12) 0.017(9) 0.027(13) 0.001(9) 0.007(9) -0.001(8)
C73 0.013(12) 0.022(10) 0.025(13) 0.001(9) -0.008(10) 0.006(9)
C74 0.012(12) 0.016(10) 0.034(14) -0.001(9) 0.009(13) 0.001(9)
C75 0.014(13) 0.024(10) 0.043(15) -0.005(9) 0.004(11) 0.001(8)
C76 0.014(12) 0.024(10) 0.017(12) 0.002(8) 0.005(10) 0.001(8)
C77 0.023(10) 0.023(10) 0.028(12) 0.008(9) 0.010(8) -0.015(8)
C81 0.042(12) 0.014(11) 0.022(10) -0.003(8) 0.002(10) -0.008(10)
C82 0.026(12) 0.013(14) 0.024(11) -0.005(10) -0.004(10) 0.000(11)
C83 0.034(11) 0.022(13) 0.019(11) 0.007(9) -0.006(11) -0.001(11)
C84 0.027(12) 0.020(13) 0.037(12) 0.001(12) -0.009(10) 0.006(11)
C85 0.028(11) 0.016(12) 0.032(10) -0.004(9) -0.009(9) 0.007(8)
C87 0.016(11) 0.020(13) 0.034(11) 0.004(10) -0.009(10) -0.004(9)
C88 0.020(12) 0.042(13) 0.030(11) 0.003(10) -0.006(10) 0.010(9)
C89 0.049(12) 0.032(12) 0.050(12) 0.012(10) 0.020(9) 0.005(9)
C90 0.055(14) 0.045(12) 0.054(12) 0.010(9) 0.030(11) 0.010(10)
C92 0.029(10) 0.025(10) 0.029(10) 0.003(9) -0.001(9) 0.006(9)
C93 0.026(11) 0.003(9) 0.040(12) -0.005(9) -0.007(10) 0.001(8)
C94 0.026(11) 0.028(10) 0.039(13) -0.018(10) 0.007(11) -0.009(10)
C95 0.042(14) 0.015(10) 0.030(11) -0.005(9) 0.008(11) -0.002(10)
C96 0.035(13) 0.017(10) 0.037(12) 0.003(8) -0.007(10) -0.010(8)
F1 0.022(6) 0.055(6) 0.077(6) 0.005(5) 0.005(5) 0.002(5)
F2 0.072(7) 0.023(5) 0.053(6) 0.009(5) 0.011(5) -0.002(5)
F3 0.042(6) 0.034(6) 0.057(6) 0.006(4) -0.021(5) -0.006(4)
F4 0.057(6) 0.030(6) 0.072(7) -0.015(5) -0.001(5) -0.001(5)
F5 0.046(6) 0.060(6) 0.050(6) -0.009(5) -0.006(5) 0.002(5)
F6 0.068(7) 0.042(6) 0.071(7) 0.004(5) 0.000(6) 0.001(5)
F7 0.062(8) 0.062(7) 0.117(9) -0.009(6) 0.025(7) -0.014(6)
F8 0.082(8) 0.061(7) 0.082(7) -0.035(6) 0.013(6) 0.018(6)
Cl1 0.196(9) 0.208(9) 0.193(9) 0.013(7) 0.021(7) 0.042(7)
Cl2 0.45(2) 0.204(11) 0.292(14) 0.118(10) 0.230(15) 0.122(12)
Cl6 0.326(16) 0.368(17) 0.159(9) -0.016(10) -0.047(10) 0.206(14)
Cl5 0.205(11) 0.198(10) 0.374(17) 0.072(11) -0.049(11) 0.005(9)

loop_
_atom_type_symbol
_atom_type_description
_atom_type_scat_dispersion_real
_atom_type_scat_dispersion_imag
_atom_type_scat_source
C C 0.0033 0.0016 'International Tables Vol C Tables 4.2.6.8 and 6.1.1.4'
H H 0.0000 0.0000 'International Tables Vol C Tables 4.2.6.8 and 6.1.1.4'
N N 0.0061 0.0033 'International Tables Vol C Tables 4.2.6.8 and 6.1.1.4'
O O 0.0106 0.0060 'International Tables Vol C Tables 4.2.6.8 and 6.1.1.4'
B B 0.0013 0.0007 'International Tables Vol C Tables 4.2.6.8 and 6.1.1.4'
F F 0.0171 0.0103 'International Tables Vol C Tables 4.2.6.8 and 6.1.1.4'
Cl Cl 0.1484 0.1585 'International Tables Vol C Tables 4.2.6.8 and 6.1.1.4'
Rh Rh -1.1178 0.9187 'International Tables Vol C Tables 4.2.6.8 and 6.1.1.4'

loop_
_geom_angle_atom_site_label_1
_geom_angle_atom_site_label_2
_geom_angle_atom_site_label_3
_geom_angle
_geom_angle_site_symmetry_1
_geom_angle_site_symmetry_3
_geom_angle_publ_flag
N2 Rh1 N1 78.0(5) . . ?
N2 Rh1 C11 102.4(5) . . ?
N1 Rh1 C11 153.2(6) . . ?
N2 Rh1 C12 105.4(6) . . ?
N1 Rh1 C12 168.1(5) . . ?
C11 Rh1 C12 38.1(5) . . ?
N2 Rh1 C13 157.0(6) . . ?
N1 Rh1 C13 101.9(5) . . ?
C11 Rh1 C13 67.4(6) . . ?
C12 Rh1 C13 79.5(6) . . ?
N2 Rh1 C14 164.1(6) . . ?
N1 Rh1 C14 107.2(5) . . ?
C11 Rh1 C14 79.9(6) . . ?
C12 Rh1 C14 66.5(6) . . ?
C13 Rh1 C14 38.1(5) . . ?
N4 Rh2 N3 77.3(7) . . ?
N4 Rh2 C21 165.0(6) . . ?
N3 Rh2 C21 105.8(6) . . ?
N4 Rh2 C23 106.6(7) . . ?
N3 Rh2 C23 167.1(6) . . ?
C21 Rh2 C23 67.4(6) . . ?
N4 Rh2 C24 104.2(7) . . ?
N3 Rh2 C24 154.4(6) . . ?
C21 Rh2 C24 79.6(6) . . ?
C23 Rh2 C24 37.6(5) . . ?
N4 Rh2 C22 157.5(5) . . ?
N3 Rh2 C22 102.2(6) . . ?
C21 Rh2 C22 37.2(5) . . ?
C23 Rh2 C22 79.0(6) . . ?
C24 Rh2 C22 66.6(6) . . ?
C12 C11 C16 105.9(13) . . ?
C12 C11 Rh1 71.1(9) . . ?
C16 C11 Rh1 96.3(9) . . ?
C11 C12 C15 107.6(12) . . ?
C11 C12 Rh1 70.9(8) . . ?
C15 C12 Rh1 96.7(9) . . ?
C14 C13 C16 106.5(13) . . ?
C14 C13 Rh1 71.0(8) . . ?
C16 C13 Rh1 96.1(9) . . ?
C13 C14 C15 107.1(13) . . ?
C13 C14 Rh1 71.0(9) . . ?
C15 C14 Rh1 97.1(9) . . ?
C14 C15 C17 101.2(11) . . ?
C14 C15 C12 99.6(11) . . ?
C17 C15 C12 99.4(11) . . ?
C13 C16 C11 100.1(11) . . ?
C13 C16 C17 100.4(11) . . ?
C11 C16 C17 100.1(11) . . ?
C15 C17 C16 94.6(11) . . ?
C22 C21 C26 105.4(13) . . ?
C22 C21 Rh2 72.2(9) . . ?
C26 C21 Rh2 96.3(9) . . ?
C21 C22 C25 108.2(13) . . ?
C21 C22 Rh2 70.7(9) . . ?
C25 C22 Rh2 96.9(9) . . ?
C24 C23 C26 106.2(13) . . ?
C24 C23 Rh2 71.5(8) . . ?
C26 C23 Rh2 96.7(9) . . ?
C23 C24 C25 107.0(13) . . ?
C23 C24 Rh2 70.9(8) . . ?
C25 C24 Rh2 97.1(9) . . ?
C22 C25 C24 99.3(11) . . ?
C22 C25 C27 99.4(11) . . ?
C24 C25 C27 99.5(12) . . ?
C27 C26 C23 101.3(12) . . ?
C27 C26 C21 101.6(12) . . ?
C23 C26 C21 99.5(11) . . ?
C26 C27 C25 94.6(11) . . ?
C30 N1 C34 118.1(12) . . ?
C30 N1 Rh1 125.7(10) . . ?
C34 N1 Rh1 115.2(9) . . ?
C39 N2 C35 118.2(12) . . ?
C39 N2 Rh1 125.1(11) . . ?
C35 N2 Rh1 116.7(10) . . ?
N1 C30 C31 122.2(14) . . ?
C30 C31 C32 120.2(14) . . ?
C31 C32 C33 117.4(13) . . ?
C31 C32 C41 121.3(13) . . ?
C33 C32 C41 121.3(14) . . ?
C34 C33 C32 120.4(14) . . ?
C33 C34 N1 121.5(12) . . ?
C33 C34 C35 124.2(14) . . ?
N1 C34 C35 114.3(12) . . ?
N2 C35 C36 120.7(12) . . ?
N2 C35 C34 114.9(14) . . ?
C36 C35 C34 124.4(15) . . ?
C35 C36 C37 122.2(13) . . ?
C36 C37 C38 116.2(14) . . ?
C36 C37 C40 124.2(15) . . ?
C38 C37 C40 119.6(17) . . ?
C39 C38 C37 119.3(14) . . ?
N2 C39 C38 123.4(14) . . ?
O4 C41 C32 110.7(11) . . ?
C51 N3 C47 118.6(13) . . ?
C51 N3 Rh2 125.0(11) . . ?
C47 N3 Rh2 115.9(12) . . ?
C42 N4 C46 117.7(12) . . ?
C42 N4 Rh2 124.8(15) . . ?
C46 N4 Rh2 117.4(14) . . ?
N4 C42 C43 123.5(14) . . ?
C42 C43 C44 118.4(14) . . ?
C45 C44 C43 117.7(14) . . ?
C45 C44 C52 122(2) . . ?
C43 C44 C52 121(2) . . ?
C46 C45 C44 122.3(14) . . ?
C45 C46 N4 120.3(13) . . ?
C45 C46 C47 126.5(18) . . ?
N4 C46 C47 113.3(17) . . ?
N3 C47 C48 120.8(14) . . ?
N3 C47 C46 115.8(15) . . ?
C48 C47 C46 123.4(15) . . ?
C47 C48 C49 120.4(14) . . ?
C50 C49 C48 117.7(14) . . ?
C50 C49 C53 120.7(15) . . ?
C48 C49 C53 121.5(16) . . ?
C51 C50 C49 118.9(14) . . ?
N3 C51 C50 123.6(14) . . ?
O2 C53 C49 111.4(12) . . ?
C71 O2 C53 110.9(10) . . ?
C98 O4 C41 112.9(10) . . ?
O1 C60 C65 118.4(15) . . ?
O1 C60 C61 120.4(16) . . ?
C65 C60 C61 121.1(14) . . ?
C62 C61 C60 118.0(13) . . ?
C62 C61 C99 118.6(15) . . ?
C60 C61 C99 123.4(15) . . ?
C61 C62 C63 123.3(14) . . ?
C62 C63 C64 115.8(14) . . ?
C62 C63 C66 121.6(15) . . ?
C64 C63 C66 122.4(15) . . ?
C65 C64 C63 124.4(14) . . ?
C64 C65 C60 117.4(14) . . ?
C64 C65 C70 121.2(15) . . ?
C60 C65 C70 121.3(15) . . ?
C69 C66 C67 108.6(13) . . ?
C69 C66 C68 107.5(14) . . ?
C67 C66 C68 106.8(13) . . ?
C69 C66 C63 112.5(13) . . ?
C67 C66 C63 112.5(13) . . ?
C68 C66 C63 108.6(12) . . ?
C65 C70 C72 110.0(11) . . ?
C76 C71 C72 123.5(14) . . ?
C76 C71 O2 119.0(15) . . ?
C72 C71 O2 117.4(15) . . ?
C71 C72 C73 116.3(13) . . ?
C71 C72 C70 125.0(15) . . ?
C73 C72 C70 118.7(13) . . ?
C74 C73 C72 123.4(13) . . ?
C73 C74 C75 116.0(14) . . ?
C73 C74 C77 121.4(16) . . ?
C75 C74 C77 122.6(16) . . ?
C76 C75 C74 123.1(14) . . ?
C71 C76 C75 117.1(14) . . ?
C71 C76 C81 122.3(15) . . ?
C75 C76 C81 120.1(13) . . ?
C74 C77 C78 114.0(13) . . ?
C74 C77 C79 110.3(12) . . ?
C78 C77 C79 106.9(12) . . ?
C74 C77 C80 109.2(11) . . ?
C78 C77 C80 107.8(11) . . ?
C79 C77 C80 108.5(12) . . ?
C76 C81 C82 114.8(11) . . ?
C83 C82 C87 118.4(14) . . ?
C83 C82 C81 120.1(16) . . ?
C87 C82 C81 121.5(16) . . ?
C82 C83 C84 124.3(14) . . ?
C85 C84 C83 114.1(14) . . ?
C85 C84 C88 122.3(15) . . ?
C83 C84 C88 123.6(16) . . ?
C86 C85 C84 124.8(14) . . ?
C85 C86 C87 118.1(14) . . ?
C85 C86 C92 120.0(14) . . ?
C87 C86 C92 121.7(14) . . ?
O3 C87 C82 122.5(14) . . ?
O3 C87 C86 117.3(15) . . ?
C82 C87 C86 120.2(15) . . ?
C90 C88 C84 109.1(12) . . ?
C90 C88 C89 107.8(13) . . ?
C84 C88 C89 112.8(13) . . ?
C90 C88 C91 108.8(13) . . ?
C84 C88 C91 108.6(13) . . ?
C89 C88 C91 109.7(12) . . ?
C86 C92 C93 111.5(10) . . ?
C94 C93 C98 118.2(13) . . ?
C94 C93 C92 119.5(13) . . ?
C98 C93 C92 122.2(14) . . ?
C95 C94 C93 122.4(14) . . ?
C94 C95 C96 118.0(13) . . ?
C94 C95 C100 119.5(16) . . ?
C96 C95 C100 122.5(15) . . ?
C97 C96 C95 121.9(13) . . ?
C96 C97 C98 117.9(13) . . ?
C96 C97 C99 119.8(13) . . ?
C98 C97 C99 122.1(14) . . ?
O4 C98 C97 119.1(13) . . ?
O4 C98 C93 119.6(13) . . ?
C97 C98 C93 121.3(14) . . ?
C97 C99 C61 112.7(11) . . ?
C103 C100 C102 109.6(13) . . ?
C103 C100 C101 110.2(13) . . ?
C102 C100 C101 106.8(13) . . ?
C103 C100 C95 110.6(13) . . ?
C102 C100 C95 113.5(14) . . ?
C101 C100 C95 106.1(12) . . ?
F2 B1 F1 111.3(15) . . ?
F2 B1 F4 110.4(15) . . ?
F1 B1 F4 108.8(15) . . ?
F2 B1 F3 109.4(15) . . ?
F1 B1 F3 109.1(14) . . ?
F4 B1 F3 107.8(15) . . ?
F8 B2 F7 111.5(17) . . ?
F8 B2 F6 110.3(17) . . ?
F7 B2 F6 108.2(17) . . ?
F8 B2 F5 109.8(16) . . ?
F7 B2 F5 106.2(16) . . ?
F6 B2 F5 110.9(17) . . ?
Cl2 C200 Cl1 124.4(18) . . ?
Cl5 C300 Cl6 116.0(13) . . ?
N400 C400 C401 159(2) . . ?

loop_
_geom_bond_atom_site_label_1
_geom_bond_atom_site_label_2
_geom_bond_distance
_geom_bond_site_symmetry_2
_geom_bond_publ_flag
Rh1 N2 2.053(12) . ?
Rh1 N1 2.079(11) . ?
Rh1 C11 2.111(14) . ?
Rh1 C12 2.114(14) . ?
Rh1 C13 2.121(13) . ?
Rh1 C14 2.121(14) . ?
Rh2 N4 2.081(12) . ?
Rh2 N3 2.080(12) . ?
Rh2 C21 2.107(14) . ?
Rh2 C23 2.110(14) . ?
Rh2 C24 2.117(13) . ?
Rh2 C22 2.126(14) . ?
C11 C12 1.377(18) . ?
C11 C16 1.533(19) . ?
C12 C15 1.531(19) . ?
C13 C14 1.384(19) . ?
C13 C16 1.528(19) . ?
C14 C15 1.511(19) . ?
C15 C17 1.535(19) . ?
C16 C17 1.541(18) . ?
C21 C22 1.350(18) . ?
C21 C26 1.540(19) . ?
C22 C25 1.525(19) . ?
C23 C24 1.363(18) . ?
C23 C26 1.524(19) . ?
C24 C25 1.531(19) . ?
C25 C27 1.548(19) . ?
C26 C27 1.494(19) . ?
N1 C30 1.336(16) . ?
N1 C34 1.366(16) . ?
N2 C39 1.334(17) . ?
N2 C35 1.351(16) . ?
C30 C31 1.374(18) . ?
C31 C32 1.377(18) . ?
C32 C33 1.388(18) . ?
C32 C41 1.493(18) . ?
C33 C34 1.362(17) . ?
C34 C35 1.464(18) . ?
C35 C36 1.379(18) . ?
C36 C37 1.382(18) . ?
C37 C38 1.398(19) . ?
C37 C40 1.486(19) . ?
C38 C39 1.385(19) . ?
C41 O4 1.436(15) . ?
N3 C51 1.346(17) . ?
N3 C47 1.364(17) . ?
N4 C42 1.335(18) . ?
N4 C46 1.365(17) . ?
C42 C43 1.382(19) . ?
C43 C44 1.379(19) . ?
C44 C45 1.366(19) . ?
C44 C52 1.53(2) . ?
C45 C46 1.358(18) . ?
C46 C47 1.46(2) . ?
C47 C48 1.370(19) . ?
C48 C49 1.421(19) . ?
C49 C50 1.384(19) . ?
C49 C53 1.472(19) . ?
C50 C51 1.372(19) . ?
C53 O2 1.449(15) . ?
O2 C71 1.426(16) . ?
O3 C87 1.380(17) . ?
O4 C98 1.393(16) . ?
O1 C60 1.380(16) . ?
C60 C65 1.398(19) . ?
C60 C61 1.404(19) . ?
C61 C62 1.375(18) . ?
C61 C99 1.526(19) . ?
C62 C63 1.396(19) . ?
C63 C64 1.385(19) . ?
C63 C66 1.53(2) . ?
C64 C65 1.375(18) . ?
C65 C70 1.510(19) . ?
C66 C69 1.52(2) . ?
C66 C67 1.52(2) . ?
C66 C68 1.53(2) . ?
C70 C72 1.533(19) . ?
C71 C76 1.364(18) . ?
C71 C72 1.367(18) . ?
C72 C73 1.415(19) . ?
C73 C74 1.361(18) . ?
C74 C75 1.394(19) . ?
C74 C77 1.503(19) . ?
C75 C76 1.390(18) . ?
C76 C81 1.500(19) . ?
C77 C78 1.510(18) . ?
C77 C79 1.544(19) . ?
C77 C80 1.556(19) . ?
C81 C82 1.510(19) . ?
C82 C83 1.380(19) . ?
C82 C87 1.386(19) . ?
C83 C84 1.394(19) . ?
C84 C85 1.392(18) . ?
C84 C88 1.52(2) . ?
C85 C86 1.370(18) . ?
C86 C87 1.401(18) . ?
C86 C92 1.508(18) . ?
C88 C90 1.51(2) . ?
C88 C89 1.526(19) . ?
C88 C91 1.53(2) . ?
C92 C93 1.530(18) . ?
C93 C94 1.377(18) . ?
C93 C98 1.408(18) . ?
C94 C95 1.370(19) . ?
C95 C96 1.42(2) . ?
C95 C100 1.56(2) . ?
C96 C97 1.375(18) . ?
C97 C98 1.399(17) . ?
C97 C99 1.479(18) . ?
C100 C103 1.51(2) . ?
C100 C102 1.52(2) . ?
C100 C101 1.56(2) . ?
F1 B1 1.37(2) . ?
F2 B1 1.37(2) . ?
F3 B1 1.41(2) . ?
F4 B1 1.39(2) . ?
F5 B2 1.43(2) . ?
F6 B2 1.39(2) . ?
F7 B2 1.39(2) . ?
F8 B2 1.35(2) . ?
Cl1 C200 1.57(3) . ?
Cl2 C200 1.48(2) . ?
Cl6 C300 1.70(2) . ?
Cl5 C300 1.68(2) . ?
C400 N400 1.03(2) . ?
C400 C401 1.59(3) . ?
